data_7127215
loop_
_publ_author_name
'Dai, Qing-Song'
'Tao, Ying-Mao'
'Zhang, Xiang'
'Leng, Hai-Jun'
'Huang, Hua'
'Xiang, Peng'
'Li, Qing-Zhu'
'Wang, Qi-Wei'
'Li, Jun-Long'

_publ_section_title
;
 Palladium-catalysed cyclisation of vinylethylene carbonates and
 anhydrides: a new approach to diverse medium-sized bislactones.
;
_journal_issue 82
_journal_name_full 'Chemical communications (Cambridge, England)'
_journal_page_first 12439
_journal_page_last 12442
_journal_paper_doi 10.1039/d0cc05341d
_journal_volume 56
_journal_year 2020
_chemical_formula_moiety 'C19 H17 N O4'
_chemical_formula_sum 'C19 H17 N O4'
_chemical_formula_weight 323.33
_space_group_crystal_system monoclinic
_space_group_IT_number 14
_space_group_name_Hall '-P 2ybc'
_space_group_name_H-M_alt 'P 1 21/c 1'
_atom_sites_solution_hydrogens geom
_atom_sites_solution_primary direct
_audit_creation_date 2019-05-20
_audit_creation_method
;
Olex2 1.2
(compiled 2016.02.19 svn.r3266 for OlexSys, GUI svn.r5155)
;
_audit_update_record
;
2019-11-22 deposited with the CCDC.	2020-09-08 downloaded from the CCDC.
;
_cell_angle_alpha 90
_cell_angle_beta 92.556(3)
_cell_angle_gamma 90
_cell_formula_units_Z 4
_cell_length_a 15.6331(7)
_cell_length_b 8.0735(3)
_cell_length_c 12.5699(4)
_cell_measurement_reflns_used 2068
_cell_measurement_temperature 294(1)
_cell_measurement_theta_max 71.5640
_cell_measurement_theta_min 5.4780
_cell_volume 1584.92(11)
_computing_cell_refinement 'CrysAlisPro 1.171.39.46e (Rigaku OD, 2018)'
_computing_data_collection 'CrysAlisPro 1.171.39.46e (Rigaku OD, 2018)'
_computing_data_reduction 'CrysAlisPro 1.171.39.46e (Rigaku OD, 2018)'
_computing_molecular_graphics 'Olex2 (Dolomanov et al., 2009)'
_computing_publication_material 'Olex2 (Dolomanov et al., 2009)'
_computing_structure_refinement 'ShelXL (Sheldrick, 2015)'
_computing_structure_solution 'ShelXT (Sheldrick, 2015)'
_diffrn_ambient_environment air
_diffrn_ambient_temperature 294(1)
_diffrn_detector 'CCD plate'
_diffrn_detector_area_resol_mean 15.9595
_diffrn_detector_type EosS2
_diffrn_measured_fraction_theta_full 0.999
_diffrn_measured_fraction_theta_max 0.980
_diffrn_measurement_details
;
List of Runs (angles in degrees, time in seconds):

  # Type    Start    End  Width  t~exp~   \w     \q     \k     \f   Frames
#--------------------------------------------------------------------------
  1  \w   -104.00 -20.00   1.00    5.12    --  -36.29 -57.00-180.00   84
  2  \w    -66.00  35.00   1.00    5.12    --  -36.29  19.00 -90.00  101
  3  \w   -108.00  -7.00   1.00    5.12    --  -36.29 -19.00  60.00  101
  4  \w     23.00  90.00   1.00    5.12    --   36.29-125.00-180.00   67
  5  \w     36.00 128.00   1.00   20.48    --  106.21 -30.00-150.00   92
  6  \w     68.00 177.00   1.00   20.48    --  106.21  15.00-120.00  109
  7  \w     37.00 109.00   1.00   20.48    --  106.21 -94.00 120.00   72
  8  \w     37.00 109.00   1.00   20.48    --  106.21 -94.00-180.00   72
  9  \w     36.00 128.00   1.00   20.48    --  106.21 -30.00 -60.00   92
 10  \w     39.00 124.00   1.00   20.48    --  106.21 -61.00-180.00   85
 11  \w     39.00 124.00   1.00   20.48    --  106.21 -61.00-120.00   85
 12  \w   -105.00 -55.00   1.00    5.12    --  -36.29 -38.00 -90.00   50
;
_diffrn_measurement_device 'four-circle diffractometer'
_diffrn_measurement_device_type 'New Gemini, Dual, Cu at home/near, EosS2'
_diffrn_measurement_method '\w scans'
_diffrn_orient_matrix_type 'CrysAlisPro convention (1999,Acta A55,543-557)'
_diffrn_orient_matrix_UB_11 0.0979231000
_diffrn_orient_matrix_UB_12 0.0221710000
_diffrn_orient_matrix_UB_13 0.0108757000
_diffrn_orient_matrix_UB_21 -0.0023359000
_diffrn_orient_matrix_UB_22 -0.0340215000
_diffrn_orient_matrix_UB_23 0.1203627000
_diffrn_orient_matrix_UB_31 0.0121058000
_diffrn_orient_matrix_UB_32 -0.1864167000
_diffrn_orient_matrix_UB_33 -0.0208003000
_diffrn_radiation_monochromator graphite
_diffrn_radiation_probe x-ray
_diffrn_radiation_type CuK\a
_diffrn_radiation_wavelength 1.54184
_diffrn_reflns_av_R_equivalents 0.0470
_diffrn_reflns_av_unetI/netI 0.0466
_diffrn_reflns_Laue_measured_fraction_full 0.999
_diffrn_reflns_Laue_measured_fraction_max 0.980
_diffrn_reflns_limit_h_max 19
_diffrn_reflns_limit_h_min -17
_diffrn_reflns_limit_k_max 7
_diffrn_reflns_limit_k_min -9
_diffrn_reflns_limit_l_max 15
_diffrn_reflns_limit_l_min -15
_diffrn_reflns_number 7262
_diffrn_reflns_point_group_measured_fraction_full 0.999
_diffrn_reflns_point_group_measured_fraction_max 0.980
_diffrn_reflns_theta_full 67.684
_diffrn_reflns_theta_max 71.790
_diffrn_reflns_theta_min 5.666
_diffrn_source 'fine-focus sealed X-ray tube'
_diffrn_source_type 'Enhance (Cu) X-ray Source'
_exptl_absorpt_coefficient_mu 0.784
_exptl_absorpt_correction_T_max 1.00000
_exptl_absorpt_correction_T_min 0.55245
_exptl_absorpt_correction_type multi-scan
_exptl_absorpt_process_details
;
CrysAlisPro 1.171.39.46e (Rigaku Oxford Diffraction, 2018)
Empirical absorption correction using spherical harmonics,
 implemented in SCALE3 ABSPACK scaling algorithm.
;
_exptl_crystal_colour 'clear light colourless'
_exptl_crystal_colour_lustre clear
_exptl_crystal_colour_modifier light
_exptl_crystal_colour_primary colourless
_exptl_crystal_density_diffrn 1.355
_exptl_crystal_description plate
_exptl_crystal_F_000 680
_exptl_crystal_size_max 0.5
_exptl_crystal_size_mid 0.4
_exptl_crystal_size_min 0.1
_refine_diff_density_max 0.290
_refine_diff_density_min -0.399
_refine_diff_density_rms 0.079
_refine_ls_extinction_method none
_refine_ls_goodness_of_fit_ref 1.030
_refine_ls_hydrogen_treatment constr
_refine_ls_matrix_type full
_refine_ls_number_parameters 218
_refine_ls_number_reflns 3046
_refine_ls_number_restraints 0
_refine_ls_restrained_S_all 1.030
_refine_ls_R_factor_all 0.0845
_refine_ls_R_factor_gt 0.0698
_refine_ls_shift/su_max 0.000
_refine_ls_shift/su_mean 0.000
_refine_ls_structure_factor_coef Fsqd
_refine_ls_weighting_details 'w=1/[\s^2^(Fo^2^)+(0.1316P)^2^+0.0626P] where P=(Fo^2^+2Fc^2^)/3'
_refine_ls_weighting_scheme calc
_refine_ls_wR_factor_gt 0.1807
_refine_ls_wR_factor_ref 0.2040
_reflns_Friedel_coverage 0.000
_reflns_number_gt 2378
_reflns_number_total 3046
_reflns_threshold_expression 'I > 2\s(I)'
_cod_data_source_file d0cc05341d2.cif
_cod_data_source_block ljl-dqs-001
_cod_depositor_comments 'Adding full bibliography for 7127214--7127217.cif.'
_cod_database_code 7127215
_shelx_space_group_comment
;
The symmetry employed for this shelxl refinement is uniquely defined
by the following loop, which should always be used as a source of
symmetry information in preference to the above space-group names.
They are only intended as comments.
;
_reflns_odcompleteness_completeness 99.97
_reflns_odcompleteness_iscentric 1
_reflns_odcompleteness_theta 66.97
_olex2_refinement_description
;
1. Fixed Uiso
 At 1.2 times of:
  All C(H) groups, All C(H,H) groups
 At 1.5 times of:
  All C(H,H,H) groups
2.a Secondary CH2 refined with riding coordinates:
 C00D(H00A,H00D), C00E(H00E,H00F)
2.b Aromatic/amide H refined with riding coordinates:
 C00B(H00B), C00C(H00C), C00G(H00G), C00H(H00H), C00I(H00I), C00J(H00J),
 C00K(H00K), C00L(H00L), C00M(H00M), C00N(H00N)
2.c Idealised Me refined as rotating group:
 C00O(H00O,H00P,H00Q)
;
_shelx_shelxl_version_number 2014/7
_olex2_date_sample_data_collection 2019-05-20
_olex2_submission_special_instructions 'No special instructions were received'
_oxdiff_exptl_absorpt_empirical_details
;
Empirical correction (ABSPACK) includes:
- Absorption correction using spherical harmonics
- Frame scaling
- Detector area scaling
;
_oxdiff_exptl_absorpt_empirical_full_max 1.485
_oxdiff_exptl_absorpt_empirical_full_min 0.180

loop_
_space_group_symop_operation_xyz
'x, y, z'
'-x, y+1/2, -z+1/2'
'-x, -y, -z'
'x, -y-1/2, z-1/2'

loop_
_atom_site_label
_atom_site_type_symbol
_atom_site_fract_x
_atom_site_fract_y
_atom_site_fract_z
_atom_site_U_iso_or_equiv
_atom_site_adp_type
_atom_site_occupancy
_atom_site_site_symmetry_order
_atom_site_calc_flag
_atom_site_refinement_flags_posn
_atom_site_refinement_flags_adp
_atom_site_refinement_flags_occupancy
_atom_site_disorder_assembly
_atom_site_disorder_group
O001 O 0.28202(10) 0.32745(19) 0.62287(11) 0.0414(4) Uani 1 1 d . . . . .
O002 O 0.25587(10) 0.2684(2) 0.39400(12) 0.0459(4) Uani 1 1 d . . . . .
O003 O 0.15751(10) 0.19857(19) 0.57869(13) 0.0478(4) Uani 1 1 d . . . . .
O004 O 0.15181(12) 0.1188(2) 0.30909(13) 0.0562(5) Uani 1 1 d . . . . .
N005 N 0.12340(13) 0.3787(3) 0.36701(15) 0.0498(5) Uani 1 1 d . . . . .
C006 C 0.17389(13) 0.4880(3) 0.54356(16) 0.0396(5) Uani 1 1 d . . . . .
C007 C 0.20077(13) 0.3214(3) 0.58335(15) 0.0382(5) Uani 1 1 d . . . . .
C008 C 0.14032(14) 0.5111(3) 0.43960(17) 0.0431(5) Uani 1 1 d . . . . .
C009 C 0.17520(14) 0.2438(3) 0.35403(15) 0.0448(5) Uani 1 1 d . . . . .
C00A C 0.40242(15) 0.1764(3) 0.56413(17) 0.0428(5) Uani 1 1 d . . . . .
C00B C 0.18500(15) 0.6242(3) 0.61087(18) 0.0455(5) Uani 1 1 d . . . . .
H00B H 0.2096 0.6090 0.6789 0.055 Uiso 1 1 calc R . . . .
C00C C 0.38991(16) 0.1522(3) 0.45903(18) 0.0483(5) Uani 1 1 d . . . . .
H00C H 0.4377 0.1585 0.4177 0.058 Uiso 1 1 calc R . . . .
C00D C 0.32717(15) 0.1713(3) 0.63581(18) 0.0467(5) Uani 1 1 d . . . . .
H00A H 0.2895 0.0799 0.6160 0.056 Uiso 1 1 calc R . . . .
H00D H 0.3471 0.1568 0.7094 0.056 Uiso 1 1 calc R . . . .
C00E C 0.30568(17) 0.1159(3) 0.40246(19) 0.0518(6) Uani 1 1 d . . . . .
H00E H 0.3150 0.0724 0.3320 0.062 Uiso 1 1 calc R . . . .
H00F H 0.2748 0.0334 0.4417 0.062 Uiso 1 1 calc R . . . .
C00F C 0.48772(15) 0.2193(3) 0.61111(17) 0.0443(5) Uani 1 1 d . . . . .
C00G C 0.11745(17) 0.6719(3) 0.4076(2) 0.0562(6) Uani 1 1 d . . . . .
H00G H 0.0960 0.6897 0.3384 0.067 Uiso 1 1 calc R . . . .
C00H C 0.54411(17) 0.3157(3) 0.5545(2) 0.0537(6) Uani 1 1 d . . . . .
H00H H 0.5268 0.3541 0.4872 0.064 Uiso 1 1 calc R . . . .
C00I C 0.16026(17) 0.7812(3) 0.5786(2) 0.0543(6) Uani 1 1 d . . . . .
H00I H 0.1666 0.8704 0.6252 0.065 Uiso 1 1 calc R . . . .
C00J C 0.51606(16) 0.1657(3) 0.71239(19) 0.0537(6) Uani 1 1 d . . . . .
H00J H 0.4799 0.1021 0.7527 0.064 Uiso 1 1 calc R . . . .
C00K C 0.12608(18) 0.8045(3) 0.4765(2) 0.0618(7) Uani 1 1 d . . . . .
H00K H 0.1089 0.9096 0.4542 0.074 Uiso 1 1 calc R . . . .
C00L C 0.62475(19) 0.3558(4) 0.5954(2) 0.0620(7) Uani 1 1 d . . . . .
H00L H 0.6611 0.4194 0.5555 0.074 Uiso 1 1 calc R . . . .
C00M C 0.65154(17) 0.3019(4) 0.6953(2) 0.0614(7) Uani 1 1 d . . . . .
H00M H 0.7057 0.3297 0.7234 0.074 Uiso 1 1 calc R . . . .
C00N C 0.59687(18) 0.2056(4) 0.7536(2) 0.0619(7) Uani 1 1 d . . . . .
H00N H 0.6148 0.1677 0.8208 0.074 Uiso 1 1 calc R . . . .
C00O C 0.03810(19) 0.3679(5) 0.3147(3) 0.0724(8) Uani 1 1 d . . . . .
H00O H 0.0120 0.2646 0.3328 0.109 Uiso 1 1 calc GR . . . .
H00P H 0.0428 0.3743 0.2390 0.109 Uiso 1 1 calc GR . . . .
H00Q H 0.0034 0.4579 0.3381 0.109 Uiso 1 1 calc GR . . . .

loop_
_atom_site_aniso_label
_atom_site_aniso_U_11
_atom_site_aniso_U_22
_atom_site_aniso_U_33
_atom_site_aniso_U_23
_atom_site_aniso_U_13
_atom_site_aniso_U_12
O001 0.0422(8) 0.0428(8) 0.0392(7) -0.0018(6) 0.0026(6) 0.0039(6)
O002 0.0478(8) 0.0486(9) 0.0414(7) -0.0060(6) 0.0029(6) 0.0004(7)
O003 0.0503(9) 0.0399(9) 0.0536(9) 0.0020(6) 0.0067(7) -0.0052(7)
O004 0.0662(11) 0.0600(11) 0.0421(8) -0.0087(7) -0.0001(7) -0.0126(8)
N005 0.0460(10) 0.0613(12) 0.0417(9) -0.0035(8) -0.0023(8) 0.0006(9)
C006 0.0365(10) 0.0407(11) 0.0418(10) 0.0019(8) 0.0054(8) -0.0016(8)
C007 0.0409(10) 0.0415(11) 0.0327(9) -0.0010(7) 0.0076(7) -0.0009(9)
C008 0.0394(10) 0.0472(12) 0.0429(10) 0.0046(8) 0.0035(8) 0.0010(9)
C009 0.0503(12) 0.0543(13) 0.0302(9) -0.0002(8) 0.0045(8) -0.0078(10)
C00A 0.0484(12) 0.0382(11) 0.0422(10) 0.0026(8) 0.0064(9) 0.0086(9)
C00B 0.0459(11) 0.0435(12) 0.0473(11) 0.0006(8) 0.0042(9) -0.0032(9)
C00C 0.0512(13) 0.0487(12) 0.0456(11) -0.0037(9) 0.0083(9) 0.0082(10)
C00D 0.0481(12) 0.0479(12) 0.0445(11) 0.0084(9) 0.0053(9) 0.0047(10)
C00E 0.0583(14) 0.0507(13) 0.0464(11) -0.0078(9) 0.0038(10) 0.0029(11)
C00F 0.0499(12) 0.0414(11) 0.0422(10) -0.0031(8) 0.0059(9) 0.0104(9)
C00G 0.0550(14) 0.0595(15) 0.0539(13) 0.0179(11) 0.0000(10) 0.0037(11)
C00H 0.0574(14) 0.0538(14) 0.0499(12) 0.0081(10) 0.0034(10) 0.0041(11)
C00I 0.0569(13) 0.0391(12) 0.0673(14) -0.0016(10) 0.0084(11) -0.0047(10)
C00J 0.0507(13) 0.0648(15) 0.0461(12) 0.0063(10) 0.0068(10) 0.0107(11)
C00K 0.0645(16) 0.0418(13) 0.0793(18) 0.0166(12) 0.0068(13) 0.0050(11)
C00L 0.0551(15) 0.0589(16) 0.0727(17) 0.0050(12) 0.0104(12) -0.0032(12)
C00M 0.0494(13) 0.0642(17) 0.0700(16) -0.0126(13) -0.0040(12) 0.0042(12)
C00N 0.0562(15) 0.0791(18) 0.0498(12) 0.0002(12) -0.0021(11) 0.0164(13)
C00O 0.0501(15) 0.094(2) 0.0717(17) -0.0090(15) -0.0103(13) 0.0001(14)

loop_
_atom_type_symbol
_atom_type_description
_atom_type_scat_dispersion_real
_atom_type_scat_dispersion_imag
_atom_type_scat_source
C C 0.0181 0.0091 'International Tables Vol C Tables 4.2.6.8 and 6.1.1.4'
H H 0.0000 0.0000 'International Tables Vol C Tables 4.2.6.8 and 6.1.1.4'
N N 0.0311 0.0180 'International Tables Vol C Tables 4.2.6.8 and 6.1.1.4'
O O 0.0492 0.0322 'International Tables Vol C Tables 4.2.6.8 and 6.1.1.4'

loop_
_geom_angle_atom_site_label_1
_geom_angle_atom_site_label_2
_geom_angle_atom_site_label_3
_geom_angle
_geom_angle_site_symmetry_1
_geom_angle_site_symmetry_3
_geom_angle_publ_flag
C007 O001 C00D 117.22(17) . . ?
C009 O002 C00E 112.93(18) . . ?
C008 N005 C00O 118.2(2) . . ?
C009 N005 C008 125.40(18) . . ?
C009 N005 C00O 115.5(2) . . ?
C008 C006 C007 121.54(19) . . ?
C00B C006 C007 118.89(19) . . ?
C00B C006 C008 119.5(2) . . ?
O001 C007 C006 109.85(17) . . ?
O003 C007 O001 124.67(19) . . ?
O003 C007 C006 125.45(19) . . ?
C006 C008 N005 123.4(2) . . ?
C006 C008 C00G 118.2(2) . . ?
C00G C008 N005 118.3(2) . . ?
O002 C009 N005 112.67(19) . . ?
O004 C009 O002 123.8(2) . . ?
O004 C009 N005 123.5(2) . . ?
C00C C00A C00D 119.9(2) . . ?
C00C C00A C00F 121.2(2) . . ?
C00F C00A C00D 118.72(19) . . ?
C006 C00B H00B 119.3 . . ?
C00I C00B C006 121.4(2) . . ?
C00I C00B H00B 119.3 . . ?
C00A C00C H00C 117.2 . . ?
C00A C00C C00E 125.7(2) . . ?
C00E C00C H00C 117.2 . . ?
O001 C00D C00A 107.28(17) . . ?
O001 C00D H00A 110.3 . . ?
O001 C00D H00D 110.3 . . ?
C00A C00D H00A 110.3 . . ?
C00A C00D H00D 110.3 . . ?
H00A C00D H00D 108.5 . . ?
O002 C00E C00C 108.96(19) . . ?
O002 C00E H00E 109.9 . . ?
O002 C00E H00F 109.9 . . ?
C00C C00E H00E 109.9 . . ?
C00C C00E H00F 109.9 . . ?
H00E C00E H00F 108.3 . . ?
C00H C00F C00A 120.5(2) . . ?
C00H C00F C00J 117.1(2) . . ?
C00J C00F C00A 122.4(2) . . ?
C008 C00G H00G 119.3 . . ?
C00K C00G C008 121.5(2) . . ?
C00K C00G H00G 119.3 . . ?
C00F C00H H00H 119.0 . . ?
C00L C00H C00F 121.9(2) . . ?
C00L C00H H00H 119.0 . . ?
C00B C00I H00I 120.4 . . ?
C00K C00I C00B 119.3(2) . . ?
C00K C00I H00I 120.4 . . ?
C00F C00J H00J 119.5 . . ?
C00N C00J C00F 121.1(2) . . ?
C00N C00J H00J 119.5 . . ?
C00G C00K C00I 120.1(2) . . ?
C00G C00K H00K 120.0 . . ?
C00I C00K H00K 120.0 . . ?
C00H C00L H00L 119.9 . . ?
C00M C00L C00H 120.1(3) . . ?
C00M C00L H00L 119.9 . . ?
C00L C00M H00M 120.4 . . ?
C00L C00M C00N 119.3(2) . . ?
C00N C00M H00M 120.4 . . ?
C00J C00N C00M 120.4(2) . . ?
C00J C00N H00N 119.8 . . ?
C00M C00N H00N 119.8 . . ?
N005 C00O H00O 109.5 . . ?
N005 C00O H00P 109.5 . . ?
N005 C00O H00Q 109.5 . . ?
H00O C00O H00P 109.5 . . ?
H00O C00O H00Q 109.5 . . ?
H00P C00O H00Q 109.5 . . ?

loop_
_geom_bond_atom_site_label_1
_geom_bond_atom_site_label_2
_geom_bond_distance
_geom_bond_site_symmetry_2
_geom_bond_publ_flag
O001 C007 1.344(3) . ?
O001 C00D 1.450(3) . ?
O002 C009 1.351(3) . ?
O002 C00E 1.458(3) . ?
O003 C007 1.201(3) . ?
O004 C009 1.206(3) . ?
N005 C008 1.423(3) . ?
N005 C009 1.371(3) . ?
N005 C00O 1.463(3) . ?
C006 C007 1.488(3) . ?
C006 C008 1.399(3) . ?
C006 C00B 1.394(3) . ?
C008 C00G 1.401(3) . ?
C00A C00C 1.341(3) . ?
C00A C00D 1.514(3) . ?
C00A C00F 1.475(3) . ?
C00B H00B 0.9300 . ?
C00B C00I 1.381(3) . ?
C00C H00C 0.9300 . ?
C00C C00E 1.497(3) . ?
C00D H00A 0.9700 . ?
C00D H00D 0.9700 . ?
C00E H00E 0.9700 . ?
C00E H00F 0.9700 . ?
C00F C00H 1.395(4) . ?
C00F C00J 1.398(3) . ?
C00G H00G 0.9300 . ?
C00G C00K 1.380(4) . ?
C00H H00H 0.9300 . ?
C00H C00L 1.379(4) . ?
C00I H00I 0.9300 . ?
C00I C00K 1.381(4) . ?
C00J H00J 0.9300 . ?
C00J C00N 1.382(4) . ?
C00K H00K 0.9300 . ?
C00L H00L 0.9300 . ?
C00L C00M 1.376(4) . ?
C00M H00M 0.9300 . ?
C00M C00N 1.389(4) . ?
C00N H00N 0.9300 . ?
C00O H00O 0.9600 . ?
C00O H00P 0.9600 . ?
C00O H00Q 0.9600 . ?
